data_4066518
loop_
_publ_author_name
'Usener, Carolin'
'Kehr, Gerald'
'Fr\"ohlich, Roland'
'Wibbeling, Birgit'
'M\"uck-Lichtenfeld, Christian'
'Erker, Gerhard'

_publ_section_title
;
 Developing a Reliable Synthetic Route tocis-1,3-Bridge-Disubstituted
 [3]Ferrocenophane Systems
;
_journal_issue 17
_journal_name_full Organometallics
_journal_page_first 3852
_journal_paper_doi 10.1021/om100501q
_journal_volume 29
_journal_year 2010
_chemical_formula_sum 'C15 H15 Br Fe O2'
_chemical_formula_weight 363.03
_chemical_name_systematic
; 
 ? 
;
_space_group_IT_number 14
_symmetry_cell_setting monoclinic
_symmetry_space_group_name_Hall '-P 2yn'
_symmetry_space_group_name_H-M 'P 1 21/n 1'
_atom_sites_solution_hydrogens geom
_atom_sites_solution_primary direct
_atom_sites_solution_secondary difmap
_audit_creation_method SHELXL-97
_cell_angle_alpha 90.00
_cell_angle_beta 107.437(2)
_cell_angle_gamma 90.00
_cell_formula_units_Z 4
_cell_length_a 11.2962(4)
_cell_length_b 8.8876(3)
_cell_length_c 14.5359(5)
_cell_measurement_reflns_used 2936
_cell_measurement_temperature 198(2)
_cell_measurement_theta_max 27.88
_cell_measurement_theta_min 0.41
_cell_volume 1392.29(8)
_computing_cell_refinement 'Collect (Nonius B.V., 1998)'
_computing_data_collection 'Collect (Nonius B.V., 1998)'
_computing_data_reduction 'Denzo-SMN (Otwinowski & Minor, 1997)'
_computing_molecular_graphics 'XP (BrukerAXS, 2000)'
_computing_publication_material 'SHELXL-97 (Sheldrick, 1997)'
_computing_structure_refinement 'SHELXL-97 (Sheldrick, 1997)'
_computing_structure_solution 'SHELXS-97 (Sheldrick, 1990)'
_diffrn_ambient_temperature 198(2)
_diffrn_measured_fraction_theta_full 0.998
_diffrn_measured_fraction_theta_max 0.998
_diffrn_measurement_device_type 'Nonius KappaCCD'
_diffrn_measurement_method '\w and \f scans'
_diffrn_radiation_monochromator graphite
_diffrn_radiation_source 'rotating anode NOnius FR591'
_diffrn_radiation_type MoK\a
_diffrn_radiation_wavelength 0.71073
_diffrn_reflns_av_R_equivalents 0.059
_diffrn_reflns_av_sigmaI/netI 0.1074
_diffrn_reflns_limit_h_max 11
_diffrn_reflns_limit_h_min -14
_diffrn_reflns_limit_k_max 11
_diffrn_reflns_limit_k_min -10
_diffrn_reflns_limit_l_max 19
_diffrn_reflns_limit_l_min -17
_diffrn_reflns_number 9549
_diffrn_reflns_theta_full 27.86
_diffrn_reflns_theta_max 27.86
_diffrn_reflns_theta_min 2.02
_exptl_absorpt_coefficient_mu 3.947
_exptl_absorpt_correction_T_max 0.8908
_exptl_absorpt_correction_T_min 0.6937
_exptl_absorpt_correction_type multi-scan
_exptl_absorpt_process_details 'SORTAV (Blessing, 1995 & 1997)'
_exptl_crystal_colour orange
_exptl_crystal_density_diffrn 1.732
_exptl_crystal_density_method 'not measured'
_exptl_crystal_description block
_exptl_crystal_F_000 728
_exptl_crystal_size_max 0.10
_exptl_crystal_size_mid 0.06
_exptl_crystal_size_min 0.03
_refine_diff_density_max 0.721
_refine_diff_density_min -0.640
_refine_diff_density_rms 0.112
_refine_ls_extinction_method none
_refine_ls_goodness_of_fit_ref 1.004
_refine_ls_hydrogen_treatment constr
_refine_ls_matrix_type full
_refine_ls_number_parameters 174
_refine_ls_number_reflns 3310
_refine_ls_number_restraints 0
_refine_ls_restrained_S_all 1.004
_refine_ls_R_factor_all 0.1283
_refine_ls_R_factor_gt 0.0471
_refine_ls_shift/su_max 0.000
_refine_ls_shift/su_mean 0.000
_refine_ls_structure_factor_coef Fsqd
_refine_ls_weighting_details 'calc w=1/[\s^2^(Fo^2^)+(0.0299P)^2^+0.0000P] where P=(Fo^2^+2Fc^2^)/3'
_refine_ls_weighting_scheme calc
_refine_ls_wR_factor_gt 0.0797
_refine_ls_wR_factor_ref 0.0984
_reflns_number_gt 1729
_reflns_number_total 3310
_reflns_threshold_expression >2sigma(I)
_cod_data_source_file om100501q_si_002.cif
_cod_data_source_block erk3999
_cod_original_sg_symbol_H-M P21/n
_cod_database_code 4066518

loop_
_symmetry_equiv_pos_as_xyz
'x, y, z'
'-x+1/2, y+1/2, -z+1/2'
'-x, -y, -z'
'x-1/2, -y-1/2, z-1/2'

loop_
_atom_site_label
_atom_site_type_symbol
_atom_site_fract_x
_atom_site_fract_y
_atom_site_fract_z
_atom_site_U_iso_or_equiv
_atom_site_adp_type
_atom_site_occupancy
_atom_site_symmetry_multiplicity
_atom_site_calc_flag
_atom_site_refinement_flags
Fe Fe -0.01179(5) 0.53945(7) 0.30844(4) 0.02715(18) Uani 1 1 d .
C1 C -0.1463(4) 0.4248(4) 0.2109(3) 0.0282(10) Uani 1 1 d .
C2 C -0.1960(4) 0.4995(5) 0.2783(3) 0.0341(11) Uani 1 1 d .
H2 H -0.2605 0.5724 0.2628 0.041 Uiso 1 1 calc R
C3 C -0.1330(4) 0.4466(5) 0.3717(3) 0.0406(12) Uani 1 1 d .
H3 H -0.1469 0.4790 0.4299 0.049 Uiso 1 1 calc R
C4 C -0.0471(4) 0.3392(5) 0.3642(3) 0.0430(12) Uani 1 1 d .
H4 H 0.0074 0.2853 0.4162 0.052 Uiso 1 1 calc R
C5 C -0.0549(4) 0.3240(5) 0.2657(3) 0.0397(12) Uani 1 1 d .
H5 H -0.0068 0.2573 0.2404 0.048 Uiso 1 1 calc R
C6 C -0.1782(4) 0.4549(5) 0.1043(3) 0.0316(10) Uani 1 1 d .
H6 H -0.1232 0.3904 0.0782 0.038 Uiso 1 1 calc R
C7 C -0.3135(4) 0.4078(6) 0.0538(3) 0.0570(15) Uani 1 1 d .
H7A H -0.3258 0.3033 0.0704 0.085 Uiso 1 1 calc R
H7B H -0.3308 0.4167 -0.0162 0.085 Uiso 1 1 calc R
H7C H -0.3699 0.4735 0.0751 0.085 Uiso 1 1 calc R
C8 C -0.1584(4) 0.6176(5) 0.0795(3) 0.0289(10) Uani 1 1 d .
H8A H -0.2039 0.6841 0.1118 0.035 Uiso 1 1 calc R
H8B H -0.1946 0.6317 0.0091 0.035 Uiso 1 1 calc R
C9 C -0.0222(3) 0.6663(5) 0.1088(2) 0.0256(10) Uani 1 1 d .
H9 H 0.0242 0.5894 0.0829 0.031 Uiso 1 1 calc R
C10 C 0.0385(3) 0.6750(4) 0.2165(2) 0.0249(10) Uani 1 1 d .
C11 C -0.0030(4) 0.7630(4) 0.2830(2) 0.0269(10) Uani 1 1 d .
H11 H -0.0704 0.8320 0.2661 0.032 Uiso 1 1 calc R
C12 C 0.0717(4) 0.7318(5) 0.3780(2) 0.0335(11) Uani 1 1 d .
H12 H 0.0630 0.7748 0.4354 0.040 Uiso 1 1 calc R
C13 C 0.1635(4) 0.6227(5) 0.3717(3) 0.0351(11) Uani 1 1 d .
H13 H 0.2260 0.5796 0.4241 0.042 Uiso 1 1 calc R
C14 C 0.1427(4) 0.5921(5) 0.2724(3) 0.0290(10) Uani 1 1 d .
Br1 Br 0.24233(4) 0.46480(6) 0.22342(3) 0.05227(19) Uani 1 1 d .
C15 C -0.0102(4) 0.8135(5) 0.0623(3) 0.0266(10) Uani 1 1 d .
O1 O 0.0536(3) 0.8235(3) 0.0055(2) 0.0486(9) Uani 1 1 d .
O2 O -0.0684(3) 0.9262(3) 0.0836(2) 0.0399(8) Uani 1 1 d .
H2A H -0.0592 1.0018 0.0517 0.060 Uiso 1 1 calc R

loop_
_atom_site_aniso_label
_atom_site_aniso_U_11
_atom_site_aniso_U_22
_atom_site_aniso_U_33
_atom_site_aniso_U_23
_atom_site_aniso_U_13
_atom_site_aniso_U_12
Fe 0.0256(3) 0.0290(4) 0.0247(3) 0.0050(3) 0.0042(2) -0.0021(3)
C1 0.029(2) 0.026(3) 0.029(2) 0.0053(19) 0.0066(18) -0.006(2)
C2 0.025(2) 0.037(3) 0.040(3) 0.003(2) 0.009(2) -0.008(2)
C3 0.038(3) 0.049(3) 0.036(2) 0.007(2) 0.012(2) -0.013(3)
C4 0.046(3) 0.037(3) 0.040(3) 0.020(2) 0.002(2) -0.008(3)
C5 0.039(3) 0.025(3) 0.054(3) 0.007(2) 0.012(2) 0.000(2)
C6 0.035(3) 0.028(3) 0.029(2) 0.000(2) 0.0051(18) -0.004(2)
C7 0.052(3) 0.065(4) 0.041(3) 0.003(3) -0.004(2) -0.030(3)
C8 0.026(2) 0.031(3) 0.023(2) 0.004(2) -0.0011(17) -0.004(2)
C9 0.031(2) 0.022(2) 0.024(2) 0.0025(18) 0.0072(17) 0.0018(19)
C10 0.023(2) 0.024(2) 0.027(2) 0.0046(18) 0.0061(17) -0.0052(19)
C11 0.029(2) 0.020(2) 0.032(2) -0.0009(19) 0.0112(18) -0.004(2)
C12 0.036(3) 0.044(3) 0.0181(19) -0.004(2) 0.0058(18) -0.016(2)
C13 0.024(2) 0.046(3) 0.030(2) 0.009(2) -0.0012(18) -0.004(2)
C14 0.022(2) 0.032(3) 0.033(2) 0.002(2) 0.0090(18) -0.001(2)
Br1 0.0430(3) 0.0615(4) 0.0549(3) 0.0070(3) 0.0185(2) 0.0250(3)
C15 0.024(2) 0.026(3) 0.027(2) 0.004(2) 0.0031(18) -0.003(2)
O1 0.075(2) 0.032(2) 0.0568(19) 0.0094(16) 0.0459(18) 0.0093(18)
O2 0.047(2) 0.026(2) 0.056(2) 0.0108(15) 0.0289(16) 0.0069(16)

loop_
_atom_type_symbol
_atom_type_description
_atom_type_scat_dispersion_real
_atom_type_scat_dispersion_imag
_atom_type_scat_source
C C 0.0033 0.0016 'International Tables Vol C Tables 4.2.6.8 and 6.1.1.4'
H H 0.0000 0.0000 'International Tables Vol C Tables 4.2.6.8 and 6.1.1.4'
O O 0.0106 0.0060 'International Tables Vol C Tables 4.2.6.8 and 6.1.1.4'
Fe Fe 0.3463 0.8444 'International Tables Vol C Tables 4.2.6.8 and 6.1.1.4'
Br Br -0.2901 2.4595 'International Tables Vol C Tables 4.2.6.8 and 6.1.1.4'

loop_
_geom_angle_atom_site_label_1
_geom_angle_atom_site_label_2
_geom_angle_atom_site_label_3
_geom_angle
C10 Fe C1 98.02(15)
C10 Fe C14 41.30(14)
C1 Fe C14 117.51(16)
C10 Fe C2 116.06(15)
C1 Fe C2 41.46(16)
C14 Fe C2 153.55(16)
C10 Fe C5 116.99(16)
C1 Fe C5 41.03(15)
C14 Fe C5 106.63(17)
C2 Fe C5 68.36(17)
C10 Fe C11 41.45(14)
C1 Fe C11 115.78(15)
C14 Fe C11 68.45(16)
C2 Fe C11 103.62(17)
C5 Fe C11 152.84(15)
C10 Fe C3 155.12(17)
C1 Fe C3 69.30(16)
C14 Fe C3 163.58(17)
C2 Fe C3 40.65(16)
C5 Fe C3 67.91(19)
C11 Fe C3 123.69(19)
C10 Fe C4 156.37(18)
C1 Fe C4 69.08(16)
C14 Fe C4 126.21(19)
C2 Fe C4 67.85(18)
C5 Fe C4 40.66(17)
C11 Fe C4 161.99(18)
C3 Fe C4 39.76(17)
C10 Fe C13 69.78(15)
C1 Fe C13 156.71(17)
C14 Fe C13 40.68(15)
C2 Fe C13 161.76(18)
C5 Fe C13 126.01(18)
C11 Fe C13 68.64(17)
C3 Fe C13 129.12(16)
C4 Fe C13 114.36(17)
C10 Fe C12 69.47(15)
C1 Fe C12 154.17(17)
C14 Fe C12 68.41(16)
C2 Fe C12 122.67(18)
C5 Fe C12 164.79(16)
C11 Fe C12 40.35(14)
C3 Fe C12 112.59(17)
C4 Fe C12 129.93(16)
C13 Fe C12 41.02(16)
C5 C1 C2 106.1(3)
C5 C1 C6 126.9(4)
C2 C1 C6 126.9(4)
C5 C1 Fe 69.9(2)
C2 C1 Fe 69.6(2)
C6 C1 Fe 122.1(3)
C3 C2 C1 108.4(4)
C3 C2 Fe 70.2(2)
C1 C2 Fe 68.9(2)
C4 C3 C2 108.4(4)
C4 C3 Fe 70.3(3)
C2 C3 Fe 69.2(2)
C3 C4 C5 108.2(4)
C3 C4 Fe 69.9(3)
C5 C4 Fe 69.0(2)
C4 C5 C1 108.8(4)
C4 C5 Fe 70.3(3)
C1 C5 Fe 69.1(2)
C1 C6 C8 113.9(3)
C1 C6 C7 109.8(3)
C8 C6 C7 109.9(3)
C6 C8 C9 114.2(3)
C15 C9 C10 110.4(3)
C15 C9 C8 109.9(3)
C10 C9 C8 114.1(3)
C14 C10 C11 106.3(3)
C14 C10 C9 127.3(4)
C11 C10 C9 126.3(3)
C14 C10 Fe 70.0(2)
C11 C10 Fe 70.2(2)
C9 C10 Fe 121.9(3)
C12 C11 C10 109.5(4)
C12 C11 Fe 71.2(2)
C10 C11 Fe 68.3(2)
C11 C12 C13 107.5(3)
C11 C12 Fe 68.5(2)
C13 C12 Fe 69.1(2)
C14 C13 C12 106.8(3)
C14 C13 Fe 68.4(2)
C12 C13 Fe 69.8(2)
C13 C14 C10 109.9(4)
C13 C14 Br1 124.4(3)
C10 C14 Br1 125.7(3)
C13 C14 Fe 70.9(2)
C10 C14 Fe 68.7(2)
Br1 C14 Fe 128.3(2)
O1 C15 O2 122.7(4)
O1 C15 C9 120.5(4)
O2 C15 C9 116.8(4)

loop_
_geom_bond_atom_site_label_1
_geom_bond_atom_site_label_2
_geom_bond_distance
Fe C10 2.003(4)
Fe C1 2.016(4)
Fe C14 2.021(4)
Fe C2 2.025(4)
Fe C5 2.027(4)
Fe C11 2.029(4)
Fe C3 2.039(4)
Fe C4 2.043(4)
Fe C13 2.055(4)
Fe C12 2.065(4)
C1 C5 1.417(5)
C1 C2 1.430(6)
C1 C6 1.506(5)
C2 C3 1.412(6)
C3 C4 1.388(6)
C4 C5 1.414(6)
C6 C8 1.522(5)
C6 C7 1.542(5)
C8 C9 1.531(5)
C9 C15 1.497(5)
C9 C10 1.512(5)
C10 C14 1.420(5)
C10 C11 1.427(5)
C11 C12 1.412(5)
C12 C13 1.443(6)
C13 C14 1.417(5)
C14 Br1 1.880(4)
C15 O1 1.251(5)
C15 O2 1.286(5)

loop_
_geom_torsion_atom_site_label_1
_geom_torsion_atom_site_label_2
_geom_torsion_atom_site_label_3
_geom_torsion_atom_site_label_4
_geom_torsion
C10 Fe C1 C5 122.4(3)
C14 Fe C1 C5 83.9(3)
C2 Fe C1 C5 -116.9(3)
C11 Fe C1 C5 161.8(2)
C3 Fe C1 C5 -79.7(3)
C4 Fe C1 C5 -37.1(3)
C13 Fe C1 C5 66.2(5)
C12 Fe C1 C5 -179.0(3)
C10 Fe C1 C2 -120.7(2)
C14 Fe C1 C2 -159.3(2)
C5 Fe C1 C2 116.9(3)
C11 Fe C1 C2 -81.3(3)
C3 Fe C1 C2 37.1(2)
C4 Fe C1 C2 79.8(3)
C13 Fe C1 C2 -177.0(4)
C12 Fe C1 C2 -62.2(4)
C10 Fe C1 C6 0.8(4)
C14 Fe C1 C6 -37.8(4)
C2 Fe C1 C6 121.5(4)
C5 Fe C1 C6 -121.7(5)
C11 Fe C1 C6 40.2(4)
C3 Fe C1 C6 158.6(4)
C4 Fe C1 C6 -158.7(4)
C13 Fe C1 C6 -55.5(6)
C12 Fe C1 C6 59.3(6)
C5 C1 C2 C3 1.4(5)
C6 C1 C2 C3 -174.7(4)
Fe C1 C2 C3 -59.3(3)
C5 C1 C2 Fe 60.7(3)
C6 C1 C2 Fe -115.4(4)
C10 Fe C2 C3 -168.7(3)
C1 Fe C2 C3 119.9(4)
C14 Fe C2 C3 164.7(4)
C5 Fe C2 C3 80.9(3)
C11 Fe C2 C3 -126.4(3)
C4 Fe C2 C3 36.9(3)
C13 Fe C2 C3 -63.9(6)
C12 Fe C2 C3 -87.3(3)
C10 Fe C2 C1 71.4(3)
C14 Fe C2 C1 44.8(5)
C5 Fe C2 C1 -39.1(2)
C11 Fe C2 C1 113.7(2)
C3 Fe C2 C1 -119.9(4)
C4 Fe C2 C1 -83.0(3)
C13 Fe C2 C1 176.2(5)
C12 Fe C2 C1 152.8(2)
C1 C2 C3 C4 -1.1(5)
Fe C2 C3 C4 -59.6(3)
C1 C2 C3 Fe 58.5(3)
C10 Fe C3 C4 144.4(4)
C1 Fe C3 C4 81.8(3)
C14 Fe C3 C4 -35.9(7)
C2 Fe C3 C4 119.7(4)
C5 Fe C3 C4 37.6(3)
C11 Fe C3 C4 -170.3(2)
C13 Fe C3 C4 -81.6(3)
C12 Fe C3 C4 -125.9(3)
C10 Fe C3 C2 24.7(6)
C1 Fe C3 C2 -37.8(3)
C14 Fe C3 C2 -155.5(6)
C5 Fe C3 C2 -82.0(3)
C11 Fe C3 C2 70.0(3)
C4 Fe C3 C2 -119.7(4)
C13 Fe C3 C2 158.8(3)
C12 Fe C3 C2 114.4(3)
C2 C3 C4 C5 0.3(5)
Fe C3 C4 C5 -58.6(3)
C2 C3 C4 Fe 58.8(3)
C10 Fe C4 C3 -142.3(4)
C1 Fe C4 C3 -82.4(3)
C14 Fe C4 C3 168.2(2)
C2 Fe C4 C3 -37.7(3)
C5 Fe C4 C3 -119.8(4)
C11 Fe C4 C3 26.9(7)
C13 Fe C4 C3 122.6(3)
C12 Fe C4 C3 77.1(3)
C10 Fe C4 C5 -22.5(5)
C1 Fe C4 C5 37.4(2)
C14 Fe C4 C5 -72.1(3)
C2 Fe C4 C5 82.1(3)
C11 Fe C4 C5 146.7(5)
C3 Fe C4 C5 119.8(4)
C13 Fe C4 C5 -117.6(3)
C12 Fe C4 C5 -163.1(3)
C3 C4 C5 C1 0.6(5)
Fe C4 C5 C1 -58.5(3)
C3 C4 C5 Fe 59.1(3)
C2 C1 C5 C4 -1.2(5)
C6 C1 C5 C4 174.9(4)
Fe C1 C5 C4 59.3(3)
C2 C1 C5 Fe -60.5(3)
C6 C1 C5 Fe 115.6(4)
C10 Fe C5 C4 170.1(3)
C1 Fe C5 C4 -120.2(4)
C14 Fe C5 C4 126.8(3)
C2 Fe C5 C4 -80.8(3)
C11 Fe C5 C4 -158.2(4)
C3 Fe C5 C4 -36.8(3)
C13 Fe C5 C4 86.3(3)
C12 Fe C5 C4 58.2(7)
C10 Fe C5 C1 -69.7(3)
C14 Fe C5 C1 -113.0(2)
C2 Fe C5 C1 39.4(2)
C11 Fe C5 C1 -37.9(5)
C3 Fe C5 C1 83.4(3)
C4 Fe C5 C1 120.2(4)
C13 Fe C5 C1 -153.4(2)
C12 Fe C5 C1 178.4(6)
C5 C1 C6 C8 -119.1(5)
C2 C1 C6 C8 56.2(5)
Fe C1 C6 C8 -31.2(5)
C5 C1 C6 C7 117.2(5)
C2 C1 C6 C7 -67.5(5)
Fe C1 C6 C7 -155.0(3)
C1 C6 C8 C9 68.0(5)
C7 C6 C8 C9 -168.3(3)
C6 C8 C9 C15 167.3(3)
C6 C8 C9 C10 -68.1(4)
C15 C9 C10 C14 -116.2(4)
C8 C9 C10 C14 119.5(4)
C15 C9 C10 C11 67.7(5)
C8 C9 C10 C11 -56.7(5)
C15 C9 C10 Fe 155.6(3)
C8 C9 C10 Fe 31.2(5)
C1 Fe C10 C14 -123.1(2)
C2 Fe C10 C14 -162.4(2)
C5 Fe C10 C14 -84.7(3)
C11 Fe C10 C14 116.6(3)
C3 Fe C10 C14 179.9(4)
C4 Fe C10 C14 -68.4(5)
C13 Fe C10 C14 36.4(2)
C12 Fe C10 C14 80.3(2)
C1 Fe C10 C11 120.3(2)
C14 Fe C10 C11 -116.6(3)
C2 Fe C10 C11 80.9(2)
C5 Fe C10 C11 158.7(2)
C3 Fe C10 C11 63.3(5)
C4 Fe C10 C11 175.0(4)
C13 Fe C10 C11 -80.3(2)
C12 Fe C10 C11 -36.4(2)
C1 Fe C10 C9 -0.8(3)
C14 Fe C10 C9 122.3(4)
C2 Fe C10 C9 -40.2(4)
C5 Fe C10 C9 37.6(4)
C11 Fe C10 C9 -121.1(4)
C3 Fe C10 C9 -57.8(6)
C4 Fe C10 C9 53.9(6)
C13 Fe C10 C9 158.6(4)
C12 Fe C10 C9 -157.5(4)
C14 C10 C11 C12 -1.7(4)
C9 C10 C11 C12 175.1(4)
Fe C10 C11 C12 59.4(3)
C14 C10 C11 Fe -61.1(3)
C9 C10 C11 Fe 115.7(4)
C10 Fe C11 C12 -121.0(3)
C1 Fe C11 C12 167.3(2)
C14 Fe C11 C12 -81.6(2)
C2 Fe C11 C12 124.9(2)
C5 Fe C11 C12 -166.1(4)
C3 Fe C11 C12 85.9(3)
C4 Fe C11 C12 65.5(6)
C13 Fe C11 C12 -37.7(2)
C1 Fe C11 C10 -71.8(3)
C14 Fe C11 C10 39.4(2)
C2 Fe C11 C10 -114.1(2)
C5 Fe C11 C10 -45.1(5)
C3 Fe C11 C10 -153.2(2)
C4 Fe C11 C10 -173.5(5)
C13 Fe C11 C10 83.2(2)
C12 Fe C11 C10 121.0(3)
C10 C11 C12 C13 0.6(4)
Fe C11 C12 C13 58.3(3)
C10 C11 C12 Fe -57.7(3)
C10 Fe C12 C11 37.3(2)
C1 Fe C12 C11 -27.1(5)
C14 Fe C12 C11 81.7(2)
C2 Fe C12 C11 -71.2(3)
C5 Fe C12 C11 155.3(6)
C3 Fe C12 C11 -116.0(3)
C4 Fe C12 C11 -158.5(3)
C13 Fe C12 C11 119.7(3)
C10 Fe C12 C13 -82.4(2)
C1 Fe C12 C13 -146.8(3)
C14 Fe C12 C13 -38.0(2)
C2 Fe C12 C13 169.1(2)
C5 Fe C12 C13 35.6(7)
C11 Fe C12 C13 -119.7(3)
C3 Fe C12 C13 124.3(2)
C4 Fe C12 C13 81.8(3)
C11 C12 C13 C14 0.7(5)
Fe C12 C13 C14 58.6(3)
C11 C12 C13 Fe -57.9(3)
C10 Fe C13 C14 -36.9(2)
C1 Fe C13 C14 24.4(5)
C2 Fe C13 C14 -149.1(5)
C5 Fe C13 C14 72.4(3)
C11 Fe C13 C14 -81.4(3)
C3 Fe C13 C14 161.9(3)
C4 Fe C13 C14 117.9(3)
C12 Fe C13 C14 -118.5(3)
C10 Fe C13 C12 81.6(2)
C1 Fe C13 C12 142.9(4)
C14 Fe C13 C12 118.5(3)
C2 Fe C13 C12 -30.6(6)
C5 Fe C13 C12 -169.1(2)
C11 Fe C13 C12 37.1(2)
C3 Fe C13 C12 -79.6(3)
C4 Fe C13 C12 -123.6(3)
C12 C13 C14 C10 -1.8(5)
Fe C13 C14 C10 57.7(3)
C12 C13 C14 Br1 176.5(3)
Fe C13 C14 Br1 -123.9(3)
C12 C13 C14 Fe -59.5(3)
C11 C10 C14 C13 2.1(5)
C9 C10 C14 C13 -174.6(4)
Fe C10 C14 C13 -59.1(3)
C11 C10 C14 Br1 -176.2(3)
C9 C10 C14 Br1 7.1(6)
Fe C10 C14 Br1 122.6(3)
C11 C10 C14 Fe 61.2(3)
C9 C10 C14 Fe -115.5(4)
C10 Fe C14 C13 121.4(4)
C1 Fe C14 C13 -169.4(2)
C2 Fe C14 C13 158.9(4)
C5 Fe C14 C13 -126.4(3)
C11 Fe C14 C13 81.9(3)
C3 Fe C14 C13 -58.5(7)
C4 Fe C14 C13 -86.1(3)
C12 Fe C14 C13 38.3(2)
C1 Fe C14 C10 69.2(3)
C2 Fe C14 C10 37.5(5)
C5 Fe C14 C10 112.2(2)
C11 Fe C14 C10 -39.5(2)
C3 Fe C14 C10 -179.8(6)
C4 Fe C14 C10 152.5(2)
C13 Fe C14 C10 -121.4(4)
C12 Fe C14 C10 -83.0(2)
C10 Fe C14 Br1 -119.3(3)
C1 Fe C14 Br1 -50.1(3)
C2 Fe C14 Br1 -81.9(5)
C5 Fe C14 Br1 -7.2(3)
C11 Fe C14 Br1 -158.8(3)
C3 Fe C14 Br1 60.8(7)
C4 Fe C14 Br1 33.2(3)
C13 Fe C14 Br1 119.3(4)
C12 Fe C14 Br1 157.6(3)
C10 C9 C15 O1 114.2(4)
C8 C9 C15 O1 -119.1(4)
C10 C9 C15 O2 -65.9(4)
C8 C9 C15 O2 60.8(4)
